data_2008240
loop_
_publ_author_name
'Sawicki, Mark W.'
'Li, Naiyin'
'Ghosh, Debashis'

_publ_section_title
;
 Equilin
;
_journal_issue 3
_journal_name_full 'Acta Crystallographica Section C'
_journal_page_first 425
_journal_page_last 427
_journal_paper_doi 10.1107/S0108270198013250
_journal_volume 55
_journal_year 1999
_chemical_formula_moiety 'C18 H20 O2'
_chemical_formula_sum 'C18 H20 O2'
_chemical_formula_weight 268.34
_chemical_name_common Equilin
_chemical_name_systematic
;
3-Hydroxyestra-1,3,5(10),7-tetraen-17-one
;
_space_group_IT_number 19
_symmetry_cell_setting orthorhombic
_symmetry_space_group_name_Hall 'P 2ac 2ab'
_symmetry_space_group_name_H-M 'P 21 21 21'
_audit_creation_method 'SHELXL97/manual editing'
_cell_angle_alpha 90.000(11)
_cell_angle_beta 90.000(11)
_cell_angle_gamma 90.000(10)
_cell_formula_units_Z 4
_cell_length_a 6.5429(8)
_cell_length_b 9.0345(9)
_cell_length_c 23.894(4)
_cell_measurement_reflns_used 25
_cell_measurement_temperature 293(2)
_cell_measurement_theta_max 13.7
_cell_measurement_theta_min 7.1
_cell_volume 1412.4(3)
_computing_cell_refinement 'CAD-4 Software'
_computing_data_collection 'CAD-4 Software (Enraf-Nonius, 1989)'
_computing_data_reduction 'TEXSAN (Molecular Structure Corporation, 1995)'
_computing_molecular_graphics 'CHAIN (Sack, 1988)'
_computing_publication_material 'ORTEPIII (Burnett & Johnson, 1996)'
_computing_structure_refinement SHELXL97
_computing_structure_solution SHELXS97
_diffrn_ambient_temperature 293(2)
_diffrn_measured_fraction_theta_full 0.999
_diffrn_measured_fraction_theta_max 0.999
_diffrn_measurement_device_type CAD-4
_diffrn_measurement_method \w/2\q
_diffrn_radiation_monochromator graphite
_diffrn_radiation_source 'fine-focus sealed tube'
_diffrn_radiation_type CuK\a
_diffrn_radiation_wavelength 1.54178
_diffrn_reflns_av_R_equivalents 0.067
_diffrn_reflns_av_sigmaI/netI 0.041
_diffrn_reflns_limit_h_max 8
_diffrn_reflns_limit_h_min -2
_diffrn_reflns_limit_k_max 11
_diffrn_reflns_limit_k_min -2
_diffrn_reflns_limit_l_max 29
_diffrn_reflns_limit_l_min -29
_diffrn_reflns_number 6070
_diffrn_reflns_theta_full 75.02
_diffrn_reflns_theta_max 75.02
_diffrn_reflns_theta_min 3.70
_diffrn_standards_decay_% 'not significant'
_diffrn_standards_interval_count 300
_diffrn_standards_interval_time 150
_diffrn_standards_number 5
_exptl_absorpt_coefficient_mu 0.634
_exptl_absorpt_correction_type none
_exptl_crystal_colour colorless
_exptl_crystal_density_diffrn 1.262
_exptl_crystal_density_method none
_exptl_crystal_description plate
_exptl_crystal_F_000 576
_exptl_crystal_size_max 0.4
_exptl_crystal_size_mid 0.3
_exptl_crystal_size_min 0.2
_refine_diff_density_max 0.345
_refine_diff_density_min -0.235
_refine_ls_abs_structure_details 'Flack (1983)'
_refine_ls_abs_structure_Flack -0.2(3)
_refine_ls_extinction_coef 0.0107(13)
_refine_ls_extinction_method 'SHELXL97 (Sheldrick, 1997)'
_refine_ls_goodness_of_fit_ref 1.071
_refine_ls_hydrogen_treatment 'H atoms: see below'
_refine_ls_matrix_type full
_refine_ls_number_parameters 184
_refine_ls_number_reflns 2890
_refine_ls_number_restraints 0
_refine_ls_restrained_S_all 1.071
_refine_ls_R_factor_all 0.052
_refine_ls_R_factor_gt 0.050
_refine_ls_shift/su_max 0.001
_refine_ls_shift/su_mean 0.000
_refine_ls_structure_factor_coef Fsqd
_refine_ls_weighting_details 'w = 1/[\s^2^(Fo^2^)+(0.0926P)^2^+0.1263P] where P=(Fo^2^+2Fc^2^)/3'
_refine_ls_weighting_scheme calc
_refine_ls_wR_factor_ref 0.134
_reflns_number_gt 2782
_reflns_number_total 2890
_reflns_threshold_expression I>2\s(I)
_cod_data_source_file da1048.cif
_cod_data_source_block equilin
_cod_depositor_comments
;
The following automatic conversions were performed:

'_refine_ls_weighting_scheme' value 'calc w =
1/[\s^2^(Fo^2^)+(0.0926P)^2^+0.1263P] where P=(Fo^2^+2Fc^2^)/3' was
changed to 'calc'. New tag '_refine_ls_weighting_details' was
created. The value of the new tag was set to 'w =
1/[\s^2^(Fo^2^)+(0.0926P)^2^+0.1263P] where P=(Fo^2^+2Fc^2^)/3'.

Automatic conversion script
Id: cif_fix_values 3143 2015-03-26 13:38:13Z robertas 
;
_cod_database_code 2008240
_cod_database_fobs_code 2008240

loop_
_symmetry_equiv_pos_as_xyz
'x, y, z'
'-x+1/2, -y, z+1/2'
'-x, y+1/2, -z+1/2'
'x+1/2, -y+1/2, -z'

loop_
_atom_site_label
_atom_site_fract_x
_atom_site_fract_y
_atom_site_fract_z
_atom_site_U_iso_or_equiv
_atom_site_adp_type
_atom_site_calc_flag
_atom_site_refinement_flags
_atom_site_occupancy
_atom_site_disorder_assembly
_atom_site_disorder_group
_atom_site_type_symbol
O3 0.6715(2) 0.3917(2) 0.69027(5) 0.0596(4) Uani d . 1 . . O
H3 0.5785 0.3942 0.7133 0.089 Uiso calc R 1 . . H
O17 0.1041(3) 0.6460(2) 0.27757(6) 0.0715(5) Uani d . 1 . . O
C1 0.3261(2) 0.48816(19) 0.57538(7) 0.0387(4) Uani d . 1 . . C
H1 0.1909 0.5163 0.5697 0.046 Uiso calc R 1 . . H
C2 0.3925(3) 0.4620(2) 0.62922(7) 0.0421(4) Uani d . 1 . . C
H2 0.3030 0.4717 0.6592 0.051 Uiso calc R 1 . . H
C3 0.5953(3) 0.42091(18) 0.63829(7) 0.0395(4) Uani d . 1 . . C
C4 0.7261(3) 0.40779(18) 0.59306(7) 0.0381(4) Uani d . 1 . . C
H4 0.8617 0.3813 0.5990 0.046 Uiso calc R 1 . . H
C5 0.6574(2) 0.43365(15) 0.53868(6) 0.0317(3) Uani d . 1 . . C
C6 0.8056(3) 0.41502(18) 0.49081(7) 0.0386(4) Uani d . 1 . . C
H6A 0.9024 0.4963 0.4916 0.046 Uiso calc R 1 . . H
H6B 0.8818 0.3241 0.4964 0.046 Uiso calc R 1 . . H
C7 0.7072(3) 0.41019(17) 0.43433(7) 0.0370(4) Uani d . 1 . . C
H7 0.7867 0.3806 0.4041 0.044 Uiso calc R 1 . . H
C8 0.5139(2) 0.44542(16) 0.42477(6) 0.0324(3) Uani d . 1 . . C
C9 0.3683(2) 0.49212(16) 0.47074(6) 0.0311(3) Uani d . 1 . . C
H9 0.2506 0.4254 0.4683 0.037 Uiso calc R 1 . . H
C10 0.4547(2) 0.47390(15) 0.52903(6) 0.0311(3) Uani d . 1 . . C
C11 0.2859(3) 0.64931(17) 0.45876(6) 0.0379(4) Uani d . 1 . . C
H11A 0.1854 0.6751 0.4870 0.046 Uiso calc R 1 . . H
H11B 0.3974 0.7197 0.4614 0.046 Uiso calc R 1 . . H
C12 0.1878(3) 0.66123(17) 0.40066(7) 0.0393(4) Uani d . 1 . . C
H12A 0.0655 0.6007 0.3993 0.047 Uiso calc R 1 . . H
H12B 0.1487 0.7631 0.3935 0.047 Uiso calc R 1 . . H
C13 0.3374(3) 0.60988(17) 0.35596(6) 0.0374(4) Uani d . 1 . . C
C14 0.4131(3) 0.45146(17) 0.36869(6) 0.0354(3) Uani d . 1 . . C
H14 0.2903 0.3898 0.3716 0.042 Uiso calc R 1 . . H
C15 0.5217(4) 0.4030(2) 0.31496(7) 0.0509(5) Uani d . 1 . . C
H15A 0.5318 0.2961 0.3126 0.061 Uiso calc R 1 . . H
H15B 0.6574 0.4457 0.3124 0.061 Uiso calc R 1 . . H
C16 0.3786(4) 0.4655(3) 0.26947(7) 0.0571(5) Uani d . 1 . . C
H16A 0.4574 0.5070 0.2389 0.069 Uiso calc R 1 . . H
H16B 0.2909 0.3881 0.2548 0.069 Uiso calc R 1 . . H
C17 0.2524(3) 0.5847(2) 0.29772(7) 0.0486(4) Uani d . 1 . . C
C18 0.5152(3) 0.7207(2) 0.34956(8) 0.0544(5) Uani d . 1 . . C
H18A 0.5963 0.6941 0.3176 0.082 Uiso calc R 1 . . H
H18B 0.5986 0.7183 0.3826 0.082 Uiso calc R 1 . . H
H18C 0.4612 0.8186 0.3445 0.082 Uiso calc R 1 . . H

loop_
_atom_site_aniso_label
_atom_site_aniso_U_11
_atom_site_aniso_U_22
_atom_site_aniso_U_33
_atom_site_aniso_U_12
_atom_site_aniso_U_13
_atom_site_aniso_U_23
O3 0.0613(8) 0.0833(10) 0.0343(6) 0.0124(8) -0.0020(6) 0.0096(7)
O17 0.0918(12) 0.0792(11) 0.0436(7) 0.0257(10) -0.0176(8) -0.0085(7)
C1 0.0368(7) 0.0465(8) 0.0326(7) 0.0013(7) 0.0041(6) -0.0023(6)
C2 0.0449(8) 0.0506(9) 0.0309(7) 0.0009(7) 0.0072(7) -0.0007(7)
C3 0.0497(8) 0.0381(8) 0.0308(7) 0.0013(7) 0.0002(7) 0.0030(6)
C4 0.0387(8) 0.0356(7) 0.0400(8) 0.0009(6) -0.0003(6) 0.0027(6)
C5 0.0345(7) 0.0257(6) 0.0350(7) -0.0012(5) 0.0039(6) 0.0002(5)
C6 0.0357(7) 0.0411(8) 0.0390(8) 0.0045(6) 0.0059(6) 0.0024(6)
C7 0.0406(8) 0.0345(7) 0.0360(7) 0.0024(6) 0.0105(6) -0.0026(6)
C8 0.0413(7) 0.0268(6) 0.0291(7) -0.0019(6) 0.0063(6) -0.0029(5)
C9 0.0333(6) 0.0317(6) 0.0283(7) -0.0004(5) 0.0032(5) -0.0027(5)
C10 0.0347(7) 0.0300(6) 0.0286(7) -0.0014(6) 0.0024(6) -0.0015(5)
C11 0.0464(8) 0.0352(7) 0.0322(7) 0.0085(7) -0.0001(6) -0.0061(5)
C12 0.0499(9) 0.0332(7) 0.0347(7) 0.0054(7) -0.0007(7) -0.0012(6)
C13 0.0505(9) 0.0300(7) 0.0318(7) -0.0026(7) 0.0024(6) 0.0002(6)
C14 0.0458(8) 0.0303(6) 0.0301(7) -0.0004(6) 0.0045(6) -0.0040(6)
C15 0.0700(12) 0.0509(9) 0.0317(8) 0.0084(9) 0.0070(8) -0.0083(7)
C16 0.0830(14) 0.0584(11) 0.0300(8) 0.0055(11) 0.0022(9) -0.0078(7)
C17 0.0672(12) 0.0459(9) 0.0328(8) -0.0003(9) -0.0007(7) 0.0008(7)
C18 0.0706(12) 0.0434(9) 0.0491(10) -0.0158(9) 0.0069(9) 0.0075(8)

loop_
_atom_type_symbol
_atom_type_description
_atom_type_scat_dispersion_real
_atom_type_scat_dispersion_imag
_atom_type_scat_source
C C 0.0181 0.0091 'International Tables Vol C Tables 4.2.6.8 and 6.1.1.4'
H H 0.0000 0.0000 'International Tables Vol C Tables 4.2.6.8 and 6.1.1.4'
O O 0.0492 0.0322 'International Tables Vol C Tables 4.2.6.8 and 6.1.1.4'

loop_
_geom_angle_atom_site_label_1
_geom_angle_atom_site_label_2
_geom_angle_atom_site_label_3
_geom_angle
_geom_angle_publ_flag
C3 O3 H3 109.5 no
C2 C1 C10 122.29(15) n
C2 C1 H1 118.9 no
C10 C1 H1 118.9 no
C1 C2 C3 119.38(15) n
C1 C2 H2 120.3 no
C3 C2 H2 120.3 no
O3 C3 C4 117.94(16) yes
O3 C3 C2 122.73(15) yes
C4 C3 C2 119.33(15) yes
C3 C4 C5 120.94(15) n
C3 C4 H4 119.5 no
C5 C4 H4 119.5 no
C10 C5 C4 120.29(13) n
C10 C5 C6 120.99(14) n
C4 C5 C6 118.71(14) n
C7 C6 C5 114.25(13) n
C7 C6 H6A 108.7 no
C5 C6 H6A 108.7 no
C7 C6 H6B 108.7 no
C5 C6 H6B 108.7 no
H6A C6 H6B 107.6 no
C8 C7 C6 124.03(14) yes
C8 C7 H7 118.0 no
C6 C7 H7 118.0 no
C7 C8 C14 125.80(14) yes
C7 C8 C9 122.88(14) yes
C14 C8 C9 111.27(13) yes
C10 C9 C8 113.74(12) n
C10 C9 C11 113.63(12) n
C8 C9 C11 109.94(12) n
C10 C9 H9 106.3 no
C8 C9 H9 106.3 no
C11 C9 H9 106.3 no
C5 C10 C1 117.76(14) n
C5 C10 C9 122.45(13) n
C1 C10 C9 119.66(13) n
C12 C11 C9 112.21(12) n
C12 C11 H11A 109.2 no
C9 C11 H11A 109.2 no
C12 C11 H11B 109.2 no
C9 C11 H11B 109.2 no
H11A C11 H11B 107.9 no
C13 C12 C11 110.18(14) yes
C13 C12 H12A 109.6 no
C11 C12 H12A 109.6 no
C13 C12 H12B 109.6 no
C11 C12 H12B 109.6 no
H12A C12 H12B 108.1 no
C17 C13 C12 117.01(15) yes
C17 C13 C18 106.44(13) yes
C12 C13 C18 110.91(14) yes
C17 C13 C14 99.20(13) yes
C12 C13 C14 110.53(12) yes
C18 C13 C14 112.26(14) yes
C8 C14 C15 122.46(15) yes
C8 C14 C13 110.61(12) yes
C15 C14 C13 104.39(13) yes
C8 C14 H14 106.1 no
C15 C14 H14 106.1 no
C13 C14 H14 106.1 no
C14 C15 C16 101.82(15) yes
C14 C15 H15A 111.4 no
C16 C15 H15A 111.4 no
C14 C15 H15B 111.4 no
C16 C15 H15B 111.4 no
H15A C15 H15B 109.3 no
C17 C16 C15 106.09(15) yes
C17 C16 H16A 110.5 no
C15 C16 H16A 110.5 no
C17 C16 H16B 110.5 no
C15 C16 H16B 110.5 no
H16A C16 H16B 108.7 no
O17 C17 C13 126.02(18) yes
O17 C17 C16 125.57(18) yes
C13 C17 C16 108.37(16) yes
C13 C18 H18A 109.5 no
C13 C18 H18B 109.5 no
H18A C18 H18B 109.5 no
C13 C18 H18C 109.5 no
H18A C18 H18C 109.5 no
H18B C18 H18C 109.5 no

loop_
_geom_bond_atom_site_label_1
_geom_bond_atom_site_label_2
_geom_bond_site_symmetry_2
_geom_bond_distance
_geom_bond_publ_flag
O3 C3 . 1.364(2) yes
O3 H3 . 0.8200 no
O17 C17 . 1.216(3) yes
C1 C2 . 1.378(2) n
C1 C10 . 1.3971(19) n
C1 H1 . 0.9300 no
C2 C3 . 1.395(3) n
C2 H2 . 0.9300 no
C3 C4 . 1.383(2) n
C4 C5 . 1.395(2) n
C4 H4 . 0.9300 no
C5 C10 . 1.394(2) n
C5 C6 . 1.509(2) yes
C6 C7 . 1.496(2) yes
C6 H6A . 0.9700 no
C6 H6B . 0.9700 no
C7 C8 . 1.324(2) yes
C7 H7 . 0.9300 no
C8 C14 . 1.494(2) yes
C8 C9 . 1.5140(19) yes
C9 C10 . 1.5122(19) yes
C9 C11 . 1.546(2) yes
C9 H9 . 0.9800 no
C11 C12 . 1.534(2) n
C11 H11A . 0.9700 no
C11 H11B . 0.9700 no
C12 C13 . 1.521(2) n
C12 H12A . 0.9700 no
C12 H12B . 0.9700 no
C13 C17 . 1.516(2) n
C13 C18 . 1.542(2) n
C13 C14 . 1.545(2) n
C14 C15 . 1.531(2) n
C14 H14 . 0.9800 no
C15 C16 . 1.542(3) n
C15 H15A . 0.9700 no
C15 H15B . 0.9700 no
C16 C17 . 1.516(3) n
C16 H16A . 0.9700 no
C16 H16B . 0.9700 no
C18 H18A . 0.9600 no
C18 H18B . 0.9600 no
C18 H18C . 0.9600 no

loop_
_cod_related_entry_id
_cod_related_entry_database
_cod_related_entry_code
1 ChemSpider 193995
